data_9008578
loop_
_publ_author_name
'Wyckoff, R. W. G.'

_publ_section_title
;
 Second edition. Interscience Publishers, New York, New York
;
_journal_name_full 'Crystal Structures'
_journal_page_first 7
_journal_page_last 83
_journal_volume 1
_journal_year 1963
_chemical_formula_sum S6
_chemical_name_common Sulphur
_chemical_name_mineral Sulphur
_space_group_IT_number 148
_symmetry_space_group_name_Hall '-R 3'
_symmetry_space_group_name_H-M 'R -3 :H'
_cell_angle_alpha 90
_cell_angle_beta 90
_cell_angle_gamma 120
_cell_length_a 10.818
_cell_length_b 10.818
_cell_length_c 4.280
_cell_formula_units_Z 3
_cell_volume 433.779
_exptl_crystal_density_diffrn 2.210
_cod_original_sg_symbol_H-M 'R -3'
_cod_database_code 9008578

loop_
_symmetry_equiv_pos_as_xyz
x,y,z
2/3+x,1/3+y,1/3+z
1/3+x,2/3+y,2/3+z
y,-x+y,-z
2/3+y,1/3-x+y,1/3-z
1/3+y,2/3-x+y,2/3-z
-x+y,-x,z
2/3-x+y,1/3-x,1/3+z
1/3-x+y,2/3-x,2/3+z
-x,-y,-z
2/3-x,1/3-y,1/3-z
1/3-x,2/3-y,2/3-z
-y,x-y,z
2/3-y,1/3+x-y,1/3+z
1/3-y,2/3+x-y,2/3+z
x-y,x,-z
2/3+x-y,1/3+x,1/3-z
1/3+x-y,2/3+x,2/3-z

loop_
_atom_site_label
_atom_site_fract_x
_atom_site_fract_y
_atom_site_fract_z
S 0.14540 0.18820 0.10550

loop_
_cod_related_entry_id
_cod_related_entry_database
_cod_related_entry_code
1 ChemSpider 123119
2 AMCSD 0014103
3 AMCSD 0011256

_database_code_amcsd 0011256
_cod_duplicate_entry 9012311
